data_2229866
loop_
_publ_author_name
'Rodrigues, Vinola Z.'
'Foro, Sabine'
'Gowda, B. Thimme'

_publ_section_title
;
 <i>N</i>,<i>N</i>'-Bis[(2-methylphenyl)sulfonyl]adipamide
;
_journal_coeditor_code VM2082
_journal_issue 4
_journal_name_full 'Acta Crystallographica Section E'
_journal_page_first o789
_journal_paper_doi 10.1107/S1600536811007203
_journal_volume 67
_journal_year 2011
_chemical_formula_iupac 'C20 H24 N2 O6 S2'
_chemical_formula_moiety 'C20 H24 N2 O6 S2'
_chemical_formula_sum 'C20 H24 N2 O6 S2'
_chemical_formula_weight 452.53
_chemical_name_common
;
<i>N</i>,<i>N</i>'-Bis[(2-methylphenyl)sulfonyl]adipamide
;
_chemical_name_systematic
;
<i>N</i>,<i>N</i>'-Bis[(2-methylphenyl)sulfonyl]hexanediamide
;
_space_group_IT_number 14
_symmetry_cell_setting monoclinic
_symmetry_space_group_name_Hall '-P 2yn'
_symmetry_space_group_name_H-M 'P 1 21/n 1'
_atom_sites_solution_hydrogens geom
_atom_sites_solution_primary direct
_atom_sites_solution_secondary difmap
_audit_creation_method SHELXL-97
_cell_angle_alpha 90.00
_cell_angle_beta 96.05(2)
_cell_angle_gamma 90.00
_cell_formula_units_Z 2
_cell_length_a 11.928(2)
_cell_length_b 5.5230(10)
_cell_length_c 16.447(4)
_cell_measurement_reflns_used 1186
_cell_measurement_temperature 293(2)
_cell_measurement_theta_max 27.90
_cell_measurement_theta_min 2.86
_cell_volume 1077.5(4)
_computing_cell_refinement
;
CrysAlis RED (Oxford Diffraction, 2009)
;
_computing_data_collection
;
CrysAlis CCD (Oxford Diffraction, 2009)
;
_computing_data_reduction
;
CrysAlis RED (Oxford Diffraction, 2009)
;
_computing_molecular_graphics 'PLATON (Spek, 2009)'
_computing_publication_material 'SHELXL97 (Sheldrick, 2008)'
_computing_structure_refinement 'SHELXL97 (Sheldrick, 2008)'
_computing_structure_solution 'SHELXS97 (Sheldrick, 2008)'
_diffrn_ambient_temperature 293(2)
_diffrn_measured_fraction_theta_full 0.969
_diffrn_measured_fraction_theta_max 0.969
_diffrn_measurement_device_type
;
Oxford Diffraction Xcalibur diffractometer
with a Sapphire CCD detector
;
_diffrn_measurement_method
;
Rotation method data acquisition using \w
;
_diffrn_radiation_monochromator graphite
_diffrn_radiation_source 'fine-focus sealed tube'
_diffrn_radiation_type MoK\a
_diffrn_radiation_wavelength 0.71073
_diffrn_reflns_av_R_equivalents 0.0370
_diffrn_reflns_av_sigmaI/netI 0.0443
_diffrn_reflns_limit_h_max 13
_diffrn_reflns_limit_h_min -14
_diffrn_reflns_limit_k_max 6
_diffrn_reflns_limit_k_min -5
_diffrn_reflns_limit_l_max 20
_diffrn_reflns_limit_l_min -14
_diffrn_reflns_number 3521
_diffrn_reflns_theta_full 26.37
_diffrn_reflns_theta_max 26.37
_diffrn_reflns_theta_min 3.44
_diffrn_standards_decay_% 0
_exptl_absorpt_coefficient_mu 0.286
_exptl_absorpt_correction_T_max 0.9886
_exptl_absorpt_correction_T_min 0.8748
_exptl_absorpt_correction_type multi-scan
_exptl_absorpt_process_details
;
(CrysAlis RED; Oxford Diffraction, 2009)
;
_exptl_crystal_colour colourless
_exptl_crystal_density_diffrn 1.395
_exptl_crystal_density_method 'not measured'
_exptl_crystal_description needle
_exptl_crystal_F_000 476
_exptl_crystal_size_max 0.48
_exptl_crystal_size_mid 0.12
_exptl_crystal_size_min 0.04
_refine_diff_density_max 0.520
_refine_diff_density_min -0.285
_refine_ls_extinction_method none
_refine_ls_goodness_of_fit_ref 1.305
_refine_ls_hydrogen_treatment mixed
_refine_ls_matrix_type full
_refine_ls_number_parameters 140
_refine_ls_number_reflns 2135
_refine_ls_number_restraints 1
_refine_ls_restrained_S_all 1.305
_refine_ls_R_factor_all 0.1127
_refine_ls_R_factor_gt 0.0758
_refine_ls_shift/su_max 0.001
_refine_ls_shift/su_mean 0.000
_refine_ls_structure_factor_coef Fsqd
_refine_ls_weighting_details 'calc w=1/[\s^2^(Fo^2^)+(0.0079P)^2^+2.6127P] where P=(Fo^2^+2Fc^2^)/3'
_refine_ls_weighting_scheme calc
_refine_ls_wR_factor_gt 0.1301
_refine_ls_wR_factor_ref 0.1471
_reflns_number_gt 1571
_reflns_number_total 2135
_reflns_threshold_expression I>2\s(I)
_cod_data_source_file vm2082.cif
_cod_data_source_block I
_cod_original_sg_symbol_H-M 'P 21/n'
_cod_database_code 2229866
_cod_database_fobs_code 2229866

loop_
_symmetry_equiv_pos_as_xyz
'x, y, z'
'-x+1/2, y+1/2, -z+1/2'
'-x, -y, -z'
'x-1/2, -y-1/2, z-1/2'

loop_
_atom_site_type_symbol
_atom_site_label
_atom_site_fract_x
_atom_site_fract_y
_atom_site_fract_z
_atom_site_U_iso_or_equiv
_atom_site_adp_type
_atom_site_calc_flag
_atom_site_refinement_flags
_atom_site_occupancy
_atom_site_disorder_assembly
_atom_site_disorder_group
S S1 -0.08049(9) -0.2084(2) 0.23912(6) 0.0351(3) Uani d . 1 . .
O O1 -0.1885(2) -0.2313(6) 0.19216(18) 0.0455(8) Uani d . 1 . .
O O2 -0.0301(3) -0.4181(6) 0.27714(19) 0.0516(9) Uani d . 1 . .
O O3 0.0740(2) 0.0040(6) 0.37419(19) 0.0477(9) Uani d . 1 . .
N N1 -0.1032(3) -0.0087(7) 0.3094(2) 0.0369(9) Uani d D 1 . .
H H1N -0.165(2) 0.064(7) 0.300(3) 0.044 Uiso d D 1 . .
C C1 0.0160(3) -0.0737(8) 0.1790(3) 0.0369(10) Uani d . 1 . .
C C2 -0.0143(4) 0.1150(9) 0.1259(3) 0.0482(12) Uani d . 1 . .
C C3 0.0713(5) 0.2137(13) 0.0847(4) 0.0775(19) Uani d . 1 . .
H H3 0.0547 0.3411 0.0485 0.093 Uiso calc R 1 . .
C C4 0.1795(6) 0.1268(15) 0.0966(4) 0.092(2) Uani d . 1 . .
H H4 0.2356 0.1986 0.0696 0.110 Uiso calc R 1 . .
C C5 0.2054(5) -0.0632(15) 0.1476(4) 0.082(2) Uani d . 1 . .
H H5 0.2783 -0.1248 0.1535 0.098 Uiso calc R 1 . .
C C6 0.1249(4) -0.1647(11) 0.1902(3) 0.0589(15) Uani d . 1 . .
H H6 0.1428 -0.2924 0.2261 0.071 Uiso calc R 1 . .
C C7 -0.0216(3) 0.0753(8) 0.3696(2) 0.0324(9) Uani d . 1 . .
C C8 -0.0659(3) 0.2492(8) 0.4283(2) 0.0345(10) Uani d . 1 . .
H H8A -0.1013 0.1582 0.4691 0.041 Uiso calc R 1 . .
H H8B -0.1233 0.3495 0.3989 0.041 Uiso calc R 1 . .
C C9 0.0242(3) 0.4117(8) 0.4713(2) 0.0361(10) Uani d . 1 . .
H H91 0.0808 0.3124 0.5021 0.043 Uiso calc R 1 . .
H H92 0.0608 0.5012 0.4308 0.043 Uiso calc R 1 . .
C C10 -0.1313(4) 0.2174(11) 0.1094(3) 0.0661(16) Uani d . 1 . .
H H10A -0.1779 0.1063 0.0761 0.079 Uiso calc R 1 . .
H H10B -0.1282 0.3693 0.0814 0.079 Uiso calc R 1 . .
H H10C -0.1625 0.2418 0.1603 0.079 Uiso calc R 1 . .

loop_
_atom_site_aniso_label
_atom_site_aniso_U_11
_atom_site_aniso_U_22
_atom_site_aniso_U_33
_atom_site_aniso_U_12
_atom_site_aniso_U_13
_atom_site_aniso_U_23
S1 0.0338(5) 0.0381(6) 0.0326(5) -0.0040(5) -0.0005(4) -0.0031(5)
O1 0.0365(16) 0.055(2) 0.0431(17) -0.0145(16) -0.0039(13) -0.0087(16)
O2 0.064(2) 0.041(2) 0.049(2) 0.0036(17) 0.0004(16) 0.0035(17)
O3 0.0293(16) 0.059(2) 0.053(2) 0.0087(15) -0.0038(13) -0.0119(17)
N1 0.0268(18) 0.049(2) 0.0343(19) 0.0053(17) -0.0021(15) -0.0065(18)
C1 0.031(2) 0.045(3) 0.035(2) -0.005(2) 0.0055(18) -0.008(2)
C2 0.055(3) 0.047(3) 0.042(3) -0.002(2) 0.006(2) -0.002(2)
C3 0.087(4) 0.081(5) 0.068(4) -0.008(4) 0.030(3) 0.020(4)
C4 0.069(4) 0.114(6) 0.099(5) -0.029(4) 0.044(4) 0.007(5)
C5 0.043(3) 0.125(6) 0.082(5) -0.003(4) 0.023(3) -0.013(5)
C6 0.041(3) 0.083(4) 0.054(3) 0.007(3) 0.007(2) -0.001(3)
C7 0.030(2) 0.037(2) 0.029(2) -0.0020(19) -0.0008(17) 0.0015(19)
C8 0.029(2) 0.044(3) 0.030(2) 0.0057(19) -0.0005(16) -0.002(2)
C9 0.034(2) 0.041(3) 0.033(2) -0.001(2) -0.0007(17) -0.004(2)
C10 0.072(4) 0.061(4) 0.065(4) 0.015(3) 0.006(3) 0.016(3)

loop_
_atom_type_symbol
_atom_type_description
_atom_type_scat_dispersion_real
_atom_type_scat_dispersion_imag
_atom_type_scat_source
C C 0.0033 0.0016 'International Tables Vol C Tables 4.2.6.8 and 6.1.1.4'
H H 0.0000 0.0000 'International Tables Vol C Tables 4.2.6.8 and 6.1.1.4'
N N 0.0061 0.0033 'International Tables Vol C Tables 4.2.6.8 and 6.1.1.4'
O O 0.0106 0.0060 'International Tables Vol C Tables 4.2.6.8 and 6.1.1.4'
S S 0.1246 0.1234 'International Tables Vol C Tables 4.2.6.8 and 6.1.1.4'

loop_
_geom_angle_atom_site_label_1
_geom_angle_atom_site_label_2
_geom_angle_atom_site_label_3
_geom_angle_site_symmetry_1
_geom_angle_site_symmetry_3
_geom_angle
_geom_angle_publ_flag
O2 S1 O1 . . 118.7(2) ?
O2 S1 N1 . . 109.39(19) ?
O1 S1 N1 . . 103.45(18) ?
O2 S1 C1 . . 108.7(2) ?
O1 S1 C1 . . 109.7(2) ?
N1 S1 C1 . . 106.1(2) ?
C7 N1 S1 . . 124.7(3) ?
C7 N1 H1N . . 120(3) ?
S1 N1 H1N . . 114(3) ?
C2 C1 C6 . . 122.4(4) ?
C2 C1 S1 . . 122.1(3) ?
C6 C1 S1 . . 115.5(4) ?
C1 C2 C3 . . 116.5(5) ?
C1 C2 C10 . . 124.9(4) ?
C3 C2 C10 . . 118.6(5) ?
C4 C3 C2 . . 121.4(6) ?
C4 C3 H3 . . 119.3 ?
C2 C3 H3 . . 119.3 ?
C5 C4 C3 . . 120.5(6) ?
C5 C4 H4 . . 119.8 ?
C3 C4 H4 . . 119.8 ?
C4 C5 C6 . . 120.5(6) ?
C4 C5 H5 . . 119.7 ?
C6 C5 H5 . . 119.7 ?
C5 C6 C1 . . 118.7(6) ?
C5 C6 H6 . . 120.6 ?
C1 C6 H6 . . 120.6 ?
O3 C7 N1 . . 121.6(4) ?
O3 C7 C8 . . 124.5(4) ?
N1 C7 C8 . . 113.9(3) ?
C7 C8 C9 . . 113.6(3) ?
C7 C8 H8A . . 108.8 ?
C9 C8 H8A . . 108.8 ?
C7 C8 H8B . . 108.8 ?
C9 C8 H8B . . 108.8 ?
H8A C8 H8B . . 107.7 ?
C9 C9 C8 3_566 . 112.0(4) ?
C9 C9 H91 3_566 . 109.2 ?
C8 C9 H91 . . 109.2 ?
C9 C9 H92 3_566 . 109.2 ?
C8 C9 H92 . . 109.2 ?
H91 C9 H92 . . 107.9 ?
C2 C10 H10A . . 109.5 ?
C2 C10 H10B . . 109.5 ?
H10A C10 H10B . . 109.5 ?
C2 C10 H10C . . 109.5 ?
H10A C10 H10C . . 109.5 ?
H10B C10 H10C . . 109.5 ?

loop_
_geom_bond_atom_site_label_1
_geom_bond_atom_site_label_2
_geom_bond_site_symmetry_2
_geom_bond_distance
_geom_bond_publ_flag
S1 O2 . 1.419(3) ?
S1 O1 . 1.436(3) ?
S1 N1 . 1.641(4) ?
S1 C1 . 1.760(4) ?
O3 C7 . 1.201(5) ?
N1 C7 . 1.393(5) ?
N1 H1N . 0.843(19) ?
C1 C2 . 1.383(7) ?
C1 C6 . 1.387(6) ?
C2 C3 . 1.394(7) ?
C2 C10 . 1.504(7) ?
C3 C4 . 1.372(9) ?
C3 H3 . 0.9300 ?
C4 C5 . 1.358(10) ?
C4 H4 . 0.9300 ?
C5 C6 . 1.368(8) ?
C5 H5 . 0.9300 ?
C6 H6 . 0.9300 ?
C7 C8 . 1.497(6) ?
C8 C9 . 1.516(6) ?
C8 H8A . 0.9700 ?
C8 H8B . 0.9700 ?
C9 C9 3_566 1.514(8) ?
C9 H91 . 0.9700 ?
C9 H92 . 0.9700 ?
C10 H10A . 0.9600 ?
C10 H10B . 0.9600 ?
C10 H10C . 0.9600 ?

loop_
_geom_hbond_atom_site_label_D
_geom_hbond_atom_site_label_H
_geom_hbond_atom_site_label_A
_geom_hbond_site_symmetry_A
_geom_hbond_distance_DH
_geom_hbond_distance_HA
_geom_hbond_distance_DA
_geom_hbond_angle_DHA
N1 H1N O1 2_455 0.843(19) 2.09(2) 2.917(4) 166(4)

loop_
_geom_torsion_atom_site_label_1
_geom_torsion_atom_site_label_2
_geom_torsion_atom_site_label_3
_geom_torsion_atom_site_label_4
_geom_torsion_site_symmetry_1
_geom_torsion_site_symmetry_2
_geom_torsion_site_symmetry_3
_geom_torsion_site_symmetry_4
_geom_torsion
_geom_torsion_publ_flag
O2 S1 N1 C7 . . . . 53.4(4) ?
O1 S1 N1 C7 . . . . -179.3(4) ?
C1 S1 N1 C7 . . . . -63.7(4) ?
O2 S1 C1 C2 . . . . 171.1(4) ?
O1 S1 C1 C2 . . . . 39.9(4) ?
N1 S1 C1 C2 . . . . -71.3(4) ?
O2 S1 C1 C6 . . . . -10.7(4) ?
O1 S1 C1 C6 . . . . -141.9(4) ?
N1 S1 C1 C6 . . . . 106.9(4) ?
C6 C1 C2 C3 . . . . -1.1(7) ?
S1 C1 C2 C3 . . . . 176.9(4) ?
C6 C1 C2 C10 . . . . 178.4(5) ?
S1 C1 C2 C10 . . . . -3.6(7) ?
C1 C2 C3 C4 . . . . 0.1(9) ?
C10 C2 C3 C4 . . . . -179.4(6) ?
C2 C3 C4 C5 . . . . 1.7(11) ?
C3 C4 C5 C6 . . . . -2.5(11) ?
C4 C5 C6 C1 . . . . 1.5(10) ?
C2 C1 C6 C5 . . . . 0.3(8) ?
S1 C1 C6 C5 . . . . -177.8(5) ?
S1 N1 C7 O3 . . . . -0.2(6) ?
S1 N1 C7 C8 . . . . -177.5(3) ?
O3 C7 C8 C9 . . . . 25.3(6) ?
N1 C7 C8 C9 . . . . -157.5(4) ?
C7 C8 C9 C9 . . . 3_566 178.8(4) ?
